data_4315571
loop_
_publ_author_name
'Agata Bia\/lo\'nska'
'Robert Bronisz'

_publ_contact_author_address
;
Faculty of Chemistry
University of Wroc\/law
14. F. Joliot-Curie
50-383 Wroc\/law
Poland
;
_publ_contact_author_email bron@wchuwr.pl
_publ_contact_author_name 'dr Robert Bronisz'
_publ_section_title
;
 High Spin and Spin-Crossover Two-Dimensional Coordination Polymers
 Containing FeII(tetrazol-2-yl)4(solv)2 (solv = Ethanol, Acetonitrile)
 Cores Linked by Flexible/Elastic Spacers
;
_journal_name_full 'Inorganic Chemistry'
_journal_page_first 4534
_journal_page_last 4542
_journal_paper_doi 10.1021/ic9024603
_journal_volume 49
_journal_year 2010
_chemical_formula_moiety 'C20 H34 Fe N18, 2(Cl O4)'
_chemical_formula_sum 'C20 H34 Cl2 Fe N18 O8'
_chemical_formula_weight 781.40
_chemical_name_systematic
;
catena-[bis(\m~2~-1,6-di(tetrazol-2-yl)hexane)-bis(acetonitrile)]-iron(II)
diperchlorate
;
_space_group_IT_number 2
_symmetry_cell_setting triclinic
_symmetry_space_group_name_Hall '-P 1'
_symmetry_space_group_name_H-M 'P -1'
_atom_sites_solution_hydrogens geom
_atom_sites_solution_primary direct
_atom_sites_solution_secondary difmap
_audit_creation_method SHELXL-97
_cell_angle_alpha 70.28(3)
_cell_angle_beta 90.61(3)
_cell_angle_gamma 65.87(4)
_cell_formula_units_Z 1
_cell_length_a 9.530(2)
_cell_length_b 9.359(2)
_cell_length_c 11.518(3)
_cell_measurement_reflns_used 4407
_cell_measurement_temperature 125(2)
_cell_measurement_theta_max 28.68
_cell_measurement_theta_min 3.29
_cell_volume 869.3(5)
_computing_cell_refinement
;
CrysAlis RED, Oxford Diffraction Ltd.,
Version 1.171.31.8 (release 12-01-2007 CrysAlis171 .NET)
(compiled Jan 12 2007,17:49:11)
;
_computing_data_collection
;
CrysAlis CCD, Oxford Diffraction Ltd.,
Version 1.171.31.8 (release 12-01-2007 CrysAlis171 .NET)
(compiled Jan 12 2007,17:49:11)
;
_computing_data_reduction
;
CrysAlis RED, Oxford Diffraction Ltd.,
Version 1.171.31.8 (release 12-01-2007 CrysAlis171 .NET)
(compiled Jan 12 2007,17:49:11)
;
_computing_structure_refinement 'SHELXL-97 (Sheldrick, 1997)'
_computing_structure_solution 'SHELXS-97 (Sheldrick, 1990)'
_diffrn_ambient_temperature 125(2)
_diffrn_measured_fraction_theta_full 0.989
_diffrn_measured_fraction_theta_max 0.989
_diffrn_measurement_device_type 'Kuma KM4CCD'
_diffrn_measurement_method '\w scan'
_diffrn_radiation_monochromator graphite
_diffrn_radiation_source 'fine-focus sealed tube'
_diffrn_radiation_type MoK\a
_diffrn_radiation_wavelength 0.71073
_diffrn_reflns_av_R_equivalents 0.0298
_diffrn_reflns_av_sigmaI/netI 0.0597
_diffrn_reflns_limit_h_max 11
_diffrn_reflns_limit_h_min -11
_diffrn_reflns_limit_k_max 11
_diffrn_reflns_limit_k_min -11
_diffrn_reflns_limit_l_max 14
_diffrn_reflns_limit_l_min -14
_diffrn_reflns_number 7002
_diffrn_reflns_theta_full 26.00
_diffrn_reflns_theta_max 26.00
_diffrn_reflns_theta_min 3.30
_diffrn_standards_number 0
_exptl_absorpt_coefficient_mu 0.657
_exptl_absorpt_correction_T_max 0.941
_exptl_absorpt_correction_T_min 0.892
_exptl_absorpt_correction_type analytical
_exptl_absorpt_process_details
;
CrysAlis RED, Oxford Diffraction Ltd.,
Version 1.171.31.8 (release 12-01-2007 CrysAlis171 .NET)
(compiled Jan 12 2007,17:49:11)
Analytical numeric absorption correction using a multifaceted crystal
            model based on expressions derived by R.C. Clark & J.S. Reid.
(Clark, R. C. & Reid, J. S. (1995). Acta Cryst. A51, 887-897)
;
_exptl_crystal_colour PURPLE
_exptl_crystal_density_diffrn 1.493
_exptl_crystal_density_method 'not measured'
_exptl_crystal_description block
_exptl_crystal_F_000 404
_exptl_crystal_size_max 0.23
_exptl_crystal_size_mid 0.21
_exptl_crystal_size_min 0.11
_refine_diff_density_max 0.262
_refine_diff_density_min -0.299
_refine_diff_density_rms 0.056
_refine_ls_extinction_method none
_refine_ls_goodness_of_fit_ref 1.020
_refine_ls_hydrogen_treatment constr
_refine_ls_matrix_type full
_refine_ls_number_parameters 262
_refine_ls_number_reflns 3387
_refine_ls_number_restraints 30
_refine_ls_restrained_S_all 1.019
_refine_ls_R_factor_all 0.0713
_refine_ls_R_factor_gt 0.0413
_refine_ls_shift/su_max 0.000
_refine_ls_shift/su_mean 0.000
_refine_ls_structure_factor_coef Fsqd
_refine_ls_weighting_details 'calc w=1/[\s^2^(Fo^2^)+(0.0400P)^2^+0.0000P] where P=(Fo^2^+2Fc^2^)/3'
_refine_ls_weighting_scheme calc
_refine_ls_wR_factor_gt 0.0783
_refine_ls_wR_factor_ref 0.0855
_reflns_number_gt 2476
_reflns_number_total 3387
_reflns_threshold_expression >2sigma(I)
_cod_data_source_file ic9024603_si_001_6.cif
_cod_data_source_block 2_at_125K
_cod_depositor_comments
;
The following automatic conversions were performed:

'_refine_ls_hydrogen_treatment' value 'CONSTR' changed to 'constr'
according to the built-in table from CIF Core dictionary named
'cif_core.dic' version 2.4.1 from 2010-06-29.

Automatic conversion script
Id: cif_fix_values 1646 2011-03-28 12:23:43Z adriana 
;
_cod_original_cell_volume 869.3(3)
_cod_database_code 4315571

loop_
_symmetry_equiv_pos_as_xyz
'x, y, z'
'-x, -y, -z'

loop_
_atom_site_label
_atom_site_type_symbol
_atom_site_fract_x
_atom_site_fract_y
_atom_site_fract_z
_atom_site_U_iso_or_equiv
_atom_site_adp_type
_atom_site_occupancy
_atom_site_symmetry_multiplicity
_atom_site_calc_flag
_atom_site_refinement_flags
_atom_site_disorder_assembly
_atom_site_disorder_group
Fe Fe 0.5000 0.0000 0.5000 0.01826(15) Uani 1 2 d S . .
Cl Cl 0.92724(7) -0.70351(8) 0.74210(6) 0.02919(18) Uani 1 1 d . . .
O1 O 0.9475(5) -0.7811(3) 0.6494(2) 0.0457(10) Uani 0.893(8) 1 d PU A 1
O2 O 1.0631(4) -0.7957(4) 0.8369(3) 0.0548(10) Uani 0.893(8) 1 d P A 1
O3 O 0.7934(3) -0.7077(3) 0.7950(4) 0.0415(8) Uani 0.893(8) 1 d P A 1
O4 O 0.9007(3) -0.5313(3) 0.6808(4) 0.0421(9) Uani 0.893(8) 1 d P A 1
O11 O 1.028(3) -0.763(3) 0.668(2) 0.037(4) Uani 0.107(8) 1 d PU A 2
O12 O 0.996(3) -0.812(3) 0.873(2) 0.038(7) Uani 0.107(8) 1 d PU A 2
O13 O 0.775(2) -0.686(3) 0.726(3) 0.033(6) Uani 0.107(8) 1 d PU A 2
O14 O 0.924(3) -0.532(3) 0.739(2) 0.024(6) Uani 0.107(8) 1 d PU A 2
N1 N 0.0252(3) 0.1427(3) 0.3697(2) 0.0331(6) Uani 1 1 d . . .
N2 N 0.1009(2) 0.1086(2) 0.27880(19) 0.0238(5) Uani 1 1 d . . .
N3 N 0.2521(2) 0.0551(2) 0.30306(19) 0.0243(5) Uani 1 1 d . A .
N4 N 0.2801(2) 0.0539(2) 0.41708(18) 0.0223(5) Uani 1 1 d . . .
C1 C 0.0195(3) 0.1380(3) 0.1587(2) 0.0303(7) Uani 1 1 d . . .
H1A H -0.0564 0.0892 0.1737 0.036 Uiso 1 1 calc R . .
H1B H 0.0958 0.0804 0.1128 0.036 Uiso 1 1 calc R . .
C2 C -0.0656(3) 0.3249(3) 0.0800(3) 0.0304(7) Uani 1 1 d . . .
H2A H -0.1402 0.3818 0.1273 0.036 Uiso 1 1 calc R . .
H2B H -0.1265 0.3406 0.0028 0.036 Uiso 1 1 calc R . .
C3 C 0.0432(3) 0.4089(3) 0.0437(3) 0.0288(6) Uani 1 1 d . . .
H3A H 0.0971 0.4029 0.1204 0.035 Uiso 1 1 calc R . .
H3B H 0.1236 0.3464 0.0027 0.035 Uiso 1 1 calc R . .
C4 C 0.1410(3) 0.1070(3) 0.4550(3) 0.0296(6) Uani 1 1 d . A .
H4 H 0.1277 0.1175 0.5338 0.036 Uiso 1 1 calc R . .
N11 N 0.4719(3) 0.3659(3) 0.1486(2) 0.0324(6) Uani 1 1 d . . .
N12 N 0.5733(2) 0.2192(2) 0.14396(19) 0.0214(5) Uani 1 1 d . . .
N13 N 0.6067(2) 0.0887(2) 0.24827(19) 0.0226(5) Uani 1 1 d . A .
N14 N 0.5244(2) 0.1502(2) 0.32708(19) 0.0222(5) Uani 1 1 d . . .
C11 C 0.6304(3) 0.2041(3) 0.0290(2) 0.0230(6) Uani 1 1 d . . .
H11D H 0.7214 0.0930 0.0497 0.028 Uiso 1 1 calc R . .
H11E H 0.6649 0.2931 -0.0104 0.028 Uiso 1 1 calc R . .
C12 C 0.5029(3) 0.2211(3) -0.0624(2) 0.0245(6) Uani 1 1 d . . .
H12A H 0.5445 0.2128 -0.1395 0.029 Uiso 1 1 calc R . .
H12B H 0.4153 0.3350 -0.0858 0.029 Uiso 1 1 calc R . .
C13 C 0.4393(3) 0.0900(3) -0.0133(2) 0.0225(6) Uani 1 1 d . . .
H13A H 0.3993 0.0963 0.0647 0.027 Uiso 1 1 calc R . .
H13B H 0.3504 0.1182 -0.0757 0.027 Uiso 1 1 calc R . .
C14 C 0.4442(3) 0.3174(3) 0.2637(3) 0.0322(7) Uani 1 1 d . A .
H14 H 0.3749 0.3925 0.2982 0.039 Uiso 1 1 calc R . .
N100 N 0.6003(2) -0.2080(3) 0.45114(19) 0.0280(5) Uani 1 1 d . . .
C100 C 0.6640(3) -0.3197(4) 0.4211(2) 0.0286(6) Uani 1 1 d . A .
C110 C 0.7469(4) -0.4602(4) 0.3820(3) 0.0430(8) Uani 1 1 d . . .
H11A H 0.7819 -0.5667 0.4543 0.064 Uiso 1 1 calc R A .
H11B H 0.8376 -0.4503 0.3475 0.064 Uiso 1 1 calc R . .
H11C H 0.6770 -0.4582 0.3178 0.064 Uiso 1 1 calc R . .

loop_
_atom_site_aniso_label
_atom_site_aniso_U_11
_atom_site_aniso_U_22
_atom_site_aniso_U_33
_atom_site_aniso_U_23
_atom_site_aniso_U_13
_atom_site_aniso_U_12
Fe 0.0178(3) 0.0179(3) 0.0154(3) -0.0051(2) 0.0025(2) -0.0054(2)
Cl 0.0280(4) 0.0236(4) 0.0283(4) -0.0089(3) 0.0084(3) -0.0048(3)
O1 0.066(2) 0.0373(14) 0.0303(14) -0.0202(11) 0.0182(14) -0.0127(13)
O2 0.0309(18) 0.0461(17) 0.067(2) -0.0201(15) -0.0168(16) 0.0009(14)
O3 0.0366(15) 0.0432(16) 0.048(2) -0.0200(15) 0.0241(15) -0.0176(12)
O4 0.0455(17) 0.0224(14) 0.056(2) -0.0109(14) 0.0164(16) -0.0150(11)
O11 0.043(6) 0.037(5) 0.034(5) -0.026(4) 0.017(4) -0.011(4)
O12 0.041(8) 0.038(8) 0.035(8) -0.013(5) 0.001(5) -0.018(5)
O13 0.029(7) 0.034(7) 0.037(8) -0.011(5) 0.007(5) -0.017(5)
O14 0.029(7) 0.023(7) 0.023(7) -0.011(5) 0.002(5) -0.013(5)
N1 0.0294(13) 0.0358(14) 0.0353(14) -0.0150(12) 0.0124(11) -0.0137(11)
N2 0.0246(12) 0.0211(12) 0.0266(13) -0.0090(10) 0.0061(10) -0.0107(10)
N3 0.0245(13) 0.0224(12) 0.0249(13) -0.0087(10) 0.0042(10) -0.0092(10)
N4 0.0264(12) 0.0193(12) 0.0193(12) -0.0059(9) 0.0065(10) -0.0092(9)
C1 0.0305(16) 0.0317(16) 0.0334(16) -0.0126(13) 0.0005(13) -0.0178(13)
C2 0.0262(15) 0.0296(16) 0.0352(17) -0.0089(13) 0.0031(13) -0.0147(12)
C3 0.0226(14) 0.0263(15) 0.0364(17) -0.0099(13) 0.0006(12) -0.0113(12)
C4 0.0299(16) 0.0307(16) 0.0284(16) -0.0128(13) 0.0114(13) -0.0120(13)
N11 0.0376(14) 0.0206(12) 0.0332(14) -0.0104(11) 0.0123(11) -0.0069(10)
N12 0.0197(11) 0.0220(12) 0.0259(12) -0.0111(10) 0.0051(9) -0.0106(9)
N13 0.0215(11) 0.0218(12) 0.0214(12) -0.0067(10) 0.0035(9) -0.0078(9)
N14 0.0181(11) 0.0194(12) 0.0271(12) -0.0105(10) 0.0015(10) -0.0049(9)
C11 0.0234(14) 0.0259(14) 0.0236(14) -0.0103(12) 0.0078(11) -0.0135(12)
C12 0.0228(14) 0.0250(15) 0.0223(14) -0.0070(12) 0.0014(11) -0.0088(11)
C13 0.0198(14) 0.0249(14) 0.0256(15) -0.0109(12) 0.0036(11) -0.0114(11)
C14 0.0344(16) 0.0234(16) 0.0336(17) -0.0124(13) 0.0106(14) -0.0063(13)
N100 0.0250(13) 0.0323(14) 0.0207(12) -0.0030(11) 0.0017(10) -0.0126(11)
C100 0.0282(16) 0.0338(17) 0.0175(14) -0.0017(13) 0.0005(12) -0.0142(13)
C110 0.053(2) 0.0379(18) 0.0355(18) -0.0162(15) 0.0045(15) -0.0152(15)

loop_
_atom_type_symbol
_atom_type_description
_atom_type_scat_dispersion_real
_atom_type_scat_dispersion_imag
_atom_type_scat_source
C C 0.0033 0.0016 'International Tables Vol C Tables 4.2.6.8 and 6.1.1.4'
H H 0.0000 0.0000 'International Tables Vol C Tables 4.2.6.8 and 6.1.1.4'
N N 0.0061 0.0033 'International Tables Vol C Tables 4.2.6.8 and 6.1.1.4'
O O 0.0106 0.0060 'International Tables Vol C Tables 4.2.6.8 and 6.1.1.4'
Cl Cl 0.1484 0.1585 'International Tables Vol C Tables 4.2.6.8 and 6.1.1.4'
Fe Fe 0.3463 0.8444 'International Tables Vol C Tables 4.2.6.8 and 6.1.1.4'

loop_
_geom_angle_atom_site_label_1
_geom_angle_atom_site_label_2
_geom_angle_atom_site_label_3
_geom_angle
_geom_angle_site_symmetry_1
_geom_angle_site_symmetry_3
_geom_angle_publ_flag
N100 Fe N100 180.0 2_656 . ?
N100 Fe N4 89.29(9) 2_656 . ?
N100 Fe N4 90.71(9) . . ?
N100 Fe N4 90.71(9) 2_656 2_656 ?
N100 Fe N4 89.29(9) . 2_656 ?
N4 Fe N4 180.0 . 2_656 ?
N100 Fe N14 89.56(8) 2_656 2_656 ?
N100 Fe N14 90.44(8) . 2_656 ?
N4 Fe N14 91.75(9) . 2_656 ?
N4 Fe N14 88.25(8) 2_656 2_656 ?
N100 Fe N14 90.44(8) 2_656 . ?
N100 Fe N14 89.56(8) . . ?
N4 Fe N14 88.25(8) . . ?
N4 Fe N14 91.75(9) 2_656 . ?
N14 Fe N14 180.000(1) 2_656 . ?
N100 Fe Cl 137.43(6) 2_656 . ?
N100 Fe Cl 42.57(6) . . ?
N4 Fe Cl 116.46(7) . . ?
N4 Fe Cl 63.54(7) 2_656 . ?
N14 Fe Cl 58.37(6) 2_656 . ?
N14 Fe Cl 121.63(6) . . ?
N100 Fe Fe 147.89(6) 2_656 1_545 ?
N100 Fe Fe 32.11(6) . 1_545 ?
N4 Fe Fe 71.08(7) . 1_545 ?
N4 Fe Fe 108.92(7) 2_656 1_545 ?
N14 Fe Fe 66.67(6) 2_656 1_545 ?
N14 Fe Fe 113.33(6) . 1_545 ?
Cl Fe Fe 46.290(19) . 1_545 ?
N100 Fe Fe 85.39(7) 2_656 1_455 ?
N100 Fe Fe 94.61(7) . 1_455 ?
N4 Fe Fe 25.38(5) . 1_455 ?
N4 Fe Fe 154.62(5) 2_656 1_455 ?
N14 Fe Fe 66.69(7) 2_656 1_455 ?
N14 Fe Fe 113.31(7) . 1_455 ?
Cl Fe Fe 103.56(4) . 1_455 ?
Fe Fe Fe 65.87(4) 1_545 1_455 ?
N100 Fe Fe 32.18(6) 2_656 1_465 ?
N100 Fe Fe 147.82(6) . 1_465 ?
N4 Fe Fe 57.12(6) . 1_465 ?
N4 Fe Fe 122.88(6) 2_656 1_465 ?
N14 Fe Fe 89.63(7) 2_656 1_465 ?
N14 Fe Fe 90.37(7) . 1_465 ?
Cl Fe Fe 147.91(2) . 1_465 ?
Fe Fe Fe 122.13(2) 1_545 1_465 ?
Fe Fe Fe 56.26(2) 1_455 1_465 ?
O11 Cl O13 120.0(13) . . ?
O11 Cl O2 84.0(11) . . ?
O13 Cl O2 138.6(10) . . ?
O11 Cl O3 143.8(13) . . ?
O13 Cl O3 30.9(11) . . ?
O2 Cl O3 110.35(19) . . ?
O11 Cl O4 95.0(10) . . ?
O13 Cl O4 100.6(9) . . ?
O2 Cl O4 111.02(18) . . ?
O3 Cl O4 109.25(16) . . ?
O11 Cl O1 36.7(12) . . ?
O13 Cl O1 83.7(11) . . ?
O2 Cl O1 109.32(16) . . ?
O3 Cl O1 108.04(17) . . ?
O4 Cl O1 108.80(18) . . ?
O11 Cl O12 108.7(13) . . ?
O13 Cl O12 106.8(12) . . ?
O2 Cl O12 32.1(10) . . ?
O3 Cl O12 78.3(11) . . ?
O4 Cl O12 126.8(9) . . ?
O1 Cl O12 118.7(9) . . ?
O11 Cl O14 109.2(13) . . ?
O13 Cl O14 109.9(12) . . ?
O2 Cl O14 89.9(8) . . ?
O3 Cl O14 104.1(8) . . ?
O4 Cl O14 26.4(8) . . ?
O1 Cl O14 133.1(8) . . ?
O12 Cl O14 100.5(12) . . ?
O11 Cl Fe 112.9(9) . . ?
O13 Cl Fe 70.4(9) . . ?
O2 Cl Fe 134.45(13) . . ?
O3 Cl Fe 81.29(12) . . ?
O4 Cl Fe 30.35(12) . . ?
O1 Cl Fe 108.01(11) . . ?
O12 Cl Fe 132.8(10) . . ?
O14 Cl Fe 45.0(8) . . ?
C4 N1 N2 101.5(2) . . ?
N3 N2 N1 114.8(2) . . ?
N3 N2 C1 122.9(2) . . ?
N1 N2 C1 122.2(2) . . ?
N2 N3 N4 105.0(2) . . ?
N3 N4 C4 106.5(2) . . ?
N3 N4 Fe 122.67(16) . . ?
C4 N4 Fe 130.59(18) . . ?
N3 N4 N4 45.04(11) . 2_565 ?
C4 N4 N4 86.02(15) . 2_565 ?
Fe N4 N4 124.55(8) . 2_565 ?
N2 C1 C2 111.1(2) . . ?
N2 C1 H1A 109.4 . . ?
C2 C1 H1A 109.4 . . ?
N2 C1 H1B 109.4 . . ?
C2 C1 H1B 109.4 . . ?
H1A C1 H1B 108.0 . . ?
C1 C2 C3 113.3(2) . . ?
C1 C2 H2A 108.9 . . ?
C3 C2 H2A 108.9 . . ?
C1 C2 H2B 108.9 . . ?
C3 C2 H2B 108.9 . . ?
H2A C2 H2B 107.7 . . ?
C3 C3 C2 112.1(3) 2_565 . ?
C3 C3 H3A 109.2 2_565 . ?
C2 C3 H3A 109.2 . . ?
C3 C3 H3B 109.2 2_565 . ?
C2 C3 H3B 109.2 . . ?
H3A C3 H3B 107.9 . . ?
N1 C4 N4 112.1(2) . . ?
N1 C4 H4 123.9 . . ?
N4 C4 H4 123.9 . . ?
C14 N11 N12 101.6(2) . . ?
N13 N12 N11 114.0(2) . . ?
N13 N12 C11 123.08(19) . . ?
N11 N12 C11 122.7(2) . . ?
N12 N13 N14 105.66(18) . . ?
N13 N14 C14 106.1(2) . . ?
N13 N14 Fe 123.86(15) . . ?
C14 N14 Fe 129.09(17) . . ?
N13 N14 N14 35.60(11) . 2_655 ?
C14 N14 N14 96.23(15) . 2_655 ?
Fe N14 N14 117.75(7) . 2_655 ?
N12 C11 C12 110.59(19) . . ?
N12 C11 H11D 109.5 . . ?
C12 C11 H11D 109.5 . . ?
N12 C11 H11E 109.5 . . ?
C12 C11 H11E 109.5 . . ?
H11D C11 H11E 108.1 . . ?
C11 C12 C13 115.0(2) . . ?
C11 C12 H12A 108.5 . . ?
C13 C12 H12A 108.5 . . ?
C11 C12 H12B 108.5 . . ?
C13 C12 H12B 108.5 . . ?
H12A C12 H12B 107.5 . . ?
C13 C13 C12 113.3(3) 2_655 . ?
C13 C13 H13A 108.9 2_655 . ?
C12 C13 H13A 108.9 . . ?
C13 C13 H13B 108.9 2_655 . ?
C12 C13 H13B 108.9 . . ?
H13A C13 H13B 107.7 . . ?
N11 C14 N14 112.7(2) . . ?
N11 C14 H14 123.6 . . ?
N14 C14 H14 123.6 . . ?
C100 N100 Fe 175.0(2) . . ?
N100 C100 C110 179.0(3) . . ?
C100 C110 H11A 109.5 . . ?
C100 C110 H11B 109.5 . . ?
H11A C110 H11B 109.5 . . ?
C100 C110 H11C 109.5 . . ?
H11A C110 H11C 109.5 . . ?
H11B C110 H11C 109.5 . . ?

loop_
_geom_bond_atom_site_label_1
_geom_bond_atom_site_label_2
_geom_bond_distance
_geom_bond_site_symmetry_2
_geom_bond_publ_flag
Fe N100 2.061(2) 2_656 ?
Fe N100 2.061(2) . ?
Fe N4 2.080(2) . ?
Fe N4 2.080(2) 2_656 ?
Fe N14 2.094(2) 2_656 ?
Fe N14 2.094(2) . ?
Cl O11 1.365(19) . ?
Cl O13 1.40(2) . ?
Cl O2 1.426(3) . ?
Cl O3 1.429(3) . ?
Cl O4 1.434(3) . ?
Cl O1 1.455(3) . ?
Cl O12 1.46(2) . ?
Cl O14 1.58(2) . ?
N1 C4 1.322(3) . ?
N1 N2 1.331(3) . ?
N2 N3 1.308(3) . ?
N2 C1 1.461(3) . ?
N3 N4 1.333(3) . ?
N4 C4 1.347(3) . ?
C1 C2 1.515(4) . ?
C1 H1A 0.9900 . ?
C1 H1B 0.9900 . ?
C2 C3 1.523(4) . ?
C2 H2A 0.9900 . ?
C2 H2B 0.9900 . ?
C3 C3 1.509(5) 2_565 ?
C3 H3A 0.9900 . ?
C3 H3B 0.9900 . ?
C4 H4 0.9500 . ?
N11 C14 1.316(3) . ?
N11 N12 1.337(3) . ?
N12 N13 1.311(3) . ?
N12 C11 1.466(3) . ?
N13 N14 1.330(3) . ?
N14 C14 1.343(3) . ?
C11 C12 1.521(3) . ?
C11 H11D 0.9900 . ?
C11 H11E 0.9900 . ?
C12 C13 1.530(3) . ?
C12 H12A 0.9900 . ?
C12 H12B 0.9900 . ?
C13 C13 1.524(5) 2_655 ?
C13 H13A 0.9900 . ?
C13 H13B 0.9900 . ?
C14 H14 0.9500 . ?
N100 C100 1.145(3) . ?
C100 C110 1.454(4) . ?
C110 H11A 0.9800 . ?
C110 H11B 0.9800 . ?
C110 H11C 0.9800 . ?

loop_
_geom_hbond_atom_site_label_D
_geom_hbond_atom_site_label_H
_geom_hbond_atom_site_label_A
_geom_hbond_distance_DH
_geom_hbond_distance_HA
_geom_hbond_distance_DA
_geom_hbond_angle_DHA
_geom_hbond_site_symmetry_A
C1 H1A O1 0.99 2.66 3.207(4) 114.9 2_646
C1 H1B O12 0.99 2.62 3.16(2) 114.6 1_464
C1 H1A O12 0.99 2.66 3.26(2) 118.7 2_646
C4 H4 O1 0.95 2.28 3.099(4) 144.2 1_465
C4 H4 O11 0.95 2.21 3.11(2) 157.9 1_465
C11 H11D O2 0.99 2.55 3.510(4) 164.2 2_746
C11 H11E O3 0.99 2.57 3.161(4) 118.5 1_564
C14 H14 O3 0.95 2.53 3.236(4) 131.5 2_656
C14 H14 O4 0.95 2.47 3.279(4) 143.5 2_656
C110 H11A O1 0.98 2.42 3.332(4) 154.4 .

loop_
_geom_torsion_atom_site_label_1
_geom_torsion_atom_site_label_2
_geom_torsion_atom_site_label_3
_geom_torsion_atom_site_label_4
_geom_torsion
_geom_torsion_site_symmetry_1
_geom_torsion_site_symmetry_2
_geom_torsion_site_symmetry_3
_geom_torsion_site_symmetry_4
_geom_torsion_publ_flag
N100 Fe Cl O11 -141.4(15) 2_656 . . . ?
N100 Fe Cl O11 38.6(15) . . . . ?
N4 Fe Cl O11 97.2(15) . . . . ?
N4 Fe Cl O11 -82.8(15) 2_656 . . . ?
N14 Fe Cl O11 171.7(15) 2_656 . . . ?
N14 Fe Cl O11 -8.3(15) . . . . ?
Fe Fe Cl O11 84.9(15) 1_545 . . . ?
Fe Fe Cl O11 120.5(15) 1_455 . . . ?
Fe Fe Cl O11 166.8(14) 1_465 . . . ?
N100 Fe Cl O13 103.4(13) 2_656 . . . ?
N100 Fe Cl O13 -76.6(13) . . . . ?
N4 Fe Cl O13 -18.1(13) . . . . ?
N4 Fe Cl O13 161.9(13) 2_656 . . . ?
N14 Fe Cl O13 56.5(13) 2_656 . . . ?
N14 Fe Cl O13 -123.5(13) . . . . ?
Fe Fe Cl O13 -30.4(13) 1_545 . . . ?
Fe Fe Cl O13 5.3(13) 1_455 . . . ?
Fe Fe Cl O13 51.6(13) 1_465 . . . ?
N100 Fe Cl O2 -36.6(3) 2_656 . . . ?
N100 Fe Cl O2 143.4(3) . . . . ?
N4 Fe Cl O2 -158.1(3) . . . . ?
N4 Fe Cl O2 21.9(3) 2_656 . . . ?
N14 Fe Cl O2 -83.5(3) 2_656 . . . ?
N14 Fe Cl O2 96.5(3) . . . . ?
Fe Fe Cl O2 -170.4(3) 1_545 . . . ?
Fe Fe Cl O2 -134.7(3) 1_455 . . . ?
Fe Fe Cl O2 -88.4(3) 1_465 . . . ?
N100 Fe Cl O3 73.40(18) 2_656 . . . ?
N100 Fe Cl O3 -106.60(18) . . . . ?
N4 Fe Cl O3 -48.02(17) . . . . ?
N4 Fe Cl O3 131.98(17) 2_656 . . . ?
N14 Fe Cl O3 26.52(17) 2_656 . . . ?
N14 Fe Cl O3 -153.48(17) . . . . ?
Fe Fe Cl O3 -60.35(16) 1_545 . . . ?
Fe Fe Cl O3 -24.67(16) 1_455 . . . ?
Fe Fe Cl O3 21.64(16) 1_465 . . . ?
N100 Fe Cl O4 -83.7(4) 2_656 . . . ?
N100 Fe Cl O4 96.3(4) . . . . ?
N4 Fe Cl O4 154.8(3) . . . . ?
N4 Fe Cl O4 -25.2(3) 2_656 . . . ?
N14 Fe Cl O4 -130.6(3) 2_656 . . . ?
N14 Fe Cl O4 49.4(3) . . . . ?
Fe Fe Cl O4 142.5(3) 1_545 . . . ?
Fe Fe Cl O4 178.2(3) 1_455 . . . ?
Fe Fe Cl O4 -135.5(3) 1_465 . . . ?
N100 Fe Cl O1 179.6(2) 2_656 . . . ?
N100 Fe Cl O1 -0.4(2) . . . . ?
N4 Fe Cl O1 58.22(19) . . . . ?
N4 Fe Cl O1 -121.78(19) 2_656 . . . ?
N14 Fe Cl O1 132.77(19) 2_656 . . . ?
N14 Fe Cl O1 -47.23(19) . . . . ?
Fe Fe Cl O1 45.90(18) 1_545 . . . ?
Fe Fe Cl O1 81.57(18) 1_455 . . . ?
Fe Fe Cl O1 127.88(18) 1_465 . . . ?
N100 Fe Cl O12 8.2(15) 2_656 . . . ?
N100 Fe Cl O12 -171.8(15) . . . . ?
N4 Fe Cl O12 -113.2(15) . . . . ?
N4 Fe Cl O12 66.8(15) 2_656 . . . ?
N14 Fe Cl O12 -38.6(15) 2_656 . . . ?
N14 Fe Cl O12 141.4(15) . . . . ?
Fe Fe Cl O12 -125.5(15) 1_545 . . . ?
Fe Fe Cl O12 -89.8(15) 1_455 . . . ?
Fe Fe Cl O12 -43.5(15) 1_465 . . . ?
N100 Fe Cl O14 -46.7(12) 2_656 . . . ?
N100 Fe Cl O14 133.3(12) . . . . ?
N4 Fe Cl O14 -168.1(12) . . . . ?
N4 Fe Cl O14 11.9(12) 2_656 . . . ?
N14 Fe Cl O14 -93.5(12) 2_656 . . . ?
N14 Fe Cl O14 86.5(12) . . . . ?
Fe Fe Cl O14 179.6(12) 1_545 . . . ?
Fe Fe Cl O14 -144.7(12) 1_455 . . . ?
Fe Fe Cl O14 -98.4(12) 1_465 . . . ?
C4 N1 N2 N3 0.2(3) . . . . ?
C4 N1 N2 C1 -176.6(2) . . . . ?
N1 N2 N3 N4 -0.4(3) . . . . ?
C1 N2 N3 N4 176.4(2) . . . . ?
N2 N3 N4 C4 0.4(2) . . . . ?
N2 N3 N4 Fe -174.37(14) . . . . ?
N2 N3 N4 N4 -66.20(16) . . . 2_565 ?
N100 Fe N4 N3 132.74(18) 2_656 . . . ?
N100 Fe N4 N3 -47.26(18) . . . . ?
N4 Fe N4 N3 -33(100) 2_656 . . . ?
N14 Fe N4 N3 -137.71(18) 2_656 . . . ?
N14 Fe N4 N3 42.29(18) . . . . ?
Cl Fe N4 N3 -82.52(18) . . . . ?
Fe Fe N4 N3 -73.13(17) 1_545 . . . ?
Fe Fe N4 N3 -146.5(3) 1_455 . . . ?
Fe Fe N4 N3 133.85(19) 1_465 . . . ?
N100 Fe N4 C4 -40.6(2) 2_656 . . . ?
N100 Fe N4 C4 139.4(2) . . . . ?
N4 Fe N4 C4 154(100) 2_656 . . . ?
N14 Fe N4 C4 48.9(2) 2_656 . . . ?
N14 Fe N4 C4 -131.1(2) . . . . ?
Cl Fe N4 C4 104.1(2) . . . . ?
Fe Fe N4 C4 113.5(2) 1_545 . . . ?
Fe Fe N4 C4 40.12(18) 1_455 . . . ?
Fe Fe N4 C4 -39.50(19) 1_465 . . . ?
N100 Fe N4 N4 78.02(9) 2_656 . . 2_565 ?
N100 Fe N4 N4 -101.98(9) . . . 2_565 ?
N4 Fe N4 N4 -88(100) 2_656 . . 2_565 ?
N14 Fe N4 N4 167.56(8) 2_656 . . 2_565 ?
N14 Fe N4 N4 -12.44(8) . . . 2_565 ?
Cl Fe N4 N4 -137.24(5) . . . 2_565 ?
Fe Fe N4 N4 -127.86(8) 1_545 . . 2_565 ?
Fe Fe N4 N4 158.74(17) 1_455 . . 2_565 ?
Fe Fe N4 N4 79.13(7) 1_465 . . 2_565 ?
N3 N2 C1 C2 -104.1(3) . . . . ?
N1 N2 C1 C2 72.4(3) . . . . ?
N2 C1 C2 C3 63.4(3) . . . . ?
C1 C2 C3 C3 175.0(3) . . . 2_565 ?
N2 N1 C4 N4 0.1(3) . . . . ?
N3 N4 C4 N1 -0.3(3) . . . . ?
Fe N4 C4 N1 173.88(16) . . . . ?
N4 N4 C4 N1 40.3(2) 2_565 . . . ?
C14 N11 N12 N13 -0.1(3) . . . . ?
C14 N11 N12 C11 174.6(2) . . . . ?
N11 N12 N13 N14 -0.2(3) . . . . ?
C11 N12 N13 N14 -174.8(2) . . . . ?
N12 N13 N14 C14 0.4(3) . . . . ?
N12 N13 N14 Fe 169.85(14) . . . . ?
N12 N13 N14 N14 78.36(19) . . . 2_655 ?
N100 Fe N14 N13 169.67(18) 2_656 . . . ?
N100 Fe N14 N13 -10.33(18) . . . . ?
N4 Fe N14 N13 -101.06(19) . . . . ?
N4 Fe N14 N13 78.94(19) 2_656 . . . ?
N14 Fe N14 N13 -53(100) 2_656 . . . ?
Cl Fe N14 N13 19.3(2) . . . . ?
Fe Fe N14 N13 -32.56(19) 1_545 . . . ?
Fe Fe N14 N13 -105.16(17) 1_455 . . . ?
Fe Fe N14 N13 -158.15(17) 1_465 . . . ?
N100 Fe N14 C14 -23.4(2) 2_656 . . . ?
N100 Fe N14 C14 156.6(2) . . . . ?
N4 Fe N14 C14 65.9(2) . . . . ?
N4 Fe N14 C14 -114.1(2) 2_656 . . . ?
N14 Fe N14 C14 114(100) 2_656 . . . ?
Cl Fe N14 C14 -173.79(19) . . . . ?
Fe Fe N14 C14 134.4(2) 1_545 . . . ?
Fe Fe N14 C14 61.8(2) 1_455 . . . ?
Fe Fe N14 C14 8.8(2) 1_465 . . . ?
N100 Fe N14 N14 -149.22(8) 2_656 . . 2_655 ?
N100 Fe N14 N14 30.78(8) . . . 2_655 ?
N4 Fe N14 N14 -59.94(8) . . . 2_655 ?
N4 Fe N14 N14 120.06(8) 2_656 . . 2_655 ?
N14 Fe N14 N14 -12(100) 2_656 . . 2_655 ?
Cl Fe N14 N14 60.37(8) . . . 2_655 ?
Fe Fe N14 N14 8.56(8) 1_545 . . 2_655 ?
Fe Fe N14 N14 -64.05(8) 1_455 . . 2_655 ?
Fe Fe N14 N14 -117.03(6) 1_465 . . 2_655 ?
N13 N12 C11 C12 101.8(2) . . . . ?
N11 N12 C11 C12 -72.4(3) . . . . ?
N12 C11 C12 C13 -59.5(3) . . . . ?
C11 C12 C13 C13 -64.2(3) . . . 2_655 ?
N12 N11 C14 N14 0.3(3) . . . . ?
N13 N14 C14 N11 -0.4(3) . . . . ?
Fe N14 C14 N11 -169.18(18) . . . . ?
N14 N14 C14 N11 -35.4(2) 2_655 . . . ?
N100 Fe N100 C100 72(100) 2_656 . . . ?
N4 Fe N100 C100 134(2) . . . . ?
N4 Fe N100 C100 -46(2) 2_656 . . . ?
N14 Fe N100 C100 -134(2) 2_656 . . . ?
N14 Fe N100 C100 46(2) . . . . ?
Cl Fe N100 C100 -96(2) . . . . ?
Fe Fe N100 C100 -175(3) 1_545 . . . ?
Fe Fe N100 C100 159(2) 1_455 . . . ?
Fe Fe N100 C100 136(2) 1_465 . . . ?
Fe N100 C100 C110 -5(19) . . . . ?
